data_2020929
loop_
_publ_author_name
'Smith, Graham'

_publ_section_title
;
 Two-dimensional coordination polymeric structures in the sodium,
 potassium and rubidium complex salts with (4-fluorophenoxy)acetic acid
;
_journal_coeditor_code CU3118
_journal_issue 11
_journal_name_full 'Acta Crystallographica Section C'
_journal_page_first 979
_journal_page_last 983
_journal_paper_doi 10.1107/S2053229617014103
_journal_volume 73
_journal_year 2017
_chemical_formula_iupac '[Rb (C8 H6 F O3)]'
_chemical_formula_moiety 'C8 H6 F O3 Rb'
_chemical_formula_sum 'C8 H6 F O3 Rb'
_chemical_formula_weight 254.60
_chemical_name_common 'rubidium (4-fluorophenoxy)acetate'
_chemical_name_systematic
Poly[\m~5~-[2-(4-fluorophenoxy)acetato]-\k^5^<i>O</i>^1^,<i>O</i>^2^:<i>O</i>^1^,<i>O</i>^1'^:<i>O</i>^1'^:<i>O</i>^1'^:<i>O</i>^1'^-rubidium]
_space_group_IT_number 14
_symmetry_cell_setting monoclinic
_symmetry_space_group_name_Hall '-P 2ybc'
_symmetry_space_group_name_H-M 'P 1 21/c 1'
_atom_sites_solution_hydrogens geom
_atom_sites_solution_primary direct
_atom_sites_solution_secondary difmap
_audit_creation_method SHELXL-97
_cell_angle_alpha 90.00
_cell_angle_beta 91.995(7)
_cell_angle_gamma 90.00
_cell_formula_units_Z 4
_cell_length_a 18.0011(16)
_cell_length_b 7.1625(4)
_cell_length_c 6.8548(4)
_cell_measurement_reflns_used 1154
_cell_measurement_temperature 200(2)
_cell_measurement_theta_max 28.04
_cell_measurement_theta_min 3.41
_cell_volume 883.27(11)
_computing_cell_refinement
;
CrysAlis PRO (Rigaku OD, 2014)
;
_computing_data_collection
;
CrysAlis PRO (Rigaku OD, 2014)
;
_computing_data_reduction
;
CrysAlis PRO (Rigaku OD, 2014)
;
_computing_molecular_graphics
;
PLATON (Spek, 2009)
;
_computing_publication_material
;
PLATON (Spek, 2009)
;
_computing_structure_refinement
;
SHELXL97 (Sheldrick, 2008) within WinGX (Farrugia, 2012)
;
_computing_structure_solution
;
SIR92 (Altomare <i>et al.</i>, 1993)
;
_diffrn_ambient_temperature 200(2)
_diffrn_detector_area_resol_mean 16.07
_diffrn_measured_fraction_theta_full 0.998
_diffrn_measured_fraction_theta_max 0.998
_diffrn_measurement_device_type 'Oxford Diffraction Gemini-S CCD-detector'
_diffrn_measurement_method '\w scans'
_diffrn_radiation_monochromator graphite
_diffrn_radiation_source 'Enhance (Mo) X-ray source'
_diffrn_radiation_type MoK\a
_diffrn_radiation_wavelength 0.71073
_diffrn_reflns_av_R_equivalents 0.0514
_diffrn_reflns_av_sigmaI/netI 0.0789
_diffrn_reflns_limit_h_max 15
_diffrn_reflns_limit_h_min -22
_diffrn_reflns_limit_k_max 8
_diffrn_reflns_limit_k_min -8
_diffrn_reflns_limit_l_max 8
_diffrn_reflns_limit_l_min -6
_diffrn_reflns_number 3411
_diffrn_reflns_theta_full 26.00
_diffrn_reflns_theta_max 26.00
_diffrn_reflns_theta_min 3.40
_diffrn_standards_number 0
_exptl_absorpt_coefficient_mu 5.590
_exptl_absorpt_correction_T_max 0.98
_exptl_absorpt_correction_T_min 0.42
_exptl_absorpt_correction_type multi-scan
_exptl_absorpt_process_details
;
(CrysAlis PRO; Rigaku OD, 2014)
;
_exptl_crystal_colour colourless
_exptl_crystal_density_diffrn 1.915
_exptl_crystal_density_method 'not measured'
_exptl_crystal_description plate
_exptl_crystal_F_000 496
_exptl_crystal_size_max 0.35
_exptl_crystal_size_mid 0.30
_exptl_crystal_size_min 0.03
_refine_diff_density_max 1.172
_refine_diff_density_min -0.637
_refine_ls_extinction_method none
_refine_ls_goodness_of_fit_ref 0.968
_refine_ls_hydrogen_treatment constr
_refine_ls_matrix_type full
_refine_ls_number_parameters 118
_refine_ls_number_reflns 1735
_refine_ls_number_restraints 0
_refine_ls_restrained_S_all 0.968
_refine_ls_R_factor_all 0.0731
_refine_ls_R_factor_gt 0.0507
_refine_ls_shift/su_max 0.001
_refine_ls_shift/su_mean 0.000
_refine_ls_structure_factor_coef Fsqd
_refine_ls_weighting_details 'calc w=1/[\s^2^(Fo^2^)+(0.0365P)^2^] where P=(Fo^2^+2Fc^2^)/3'
_refine_ls_weighting_scheme calc
_refine_ls_wR_factor_gt 0.0920
_refine_ls_wR_factor_ref 0.1009
_reflns_number_gt 1315
_reflns_number_total 1735
_reflns_threshold_expression I>2]s(I)
_cod_data_source_file cu3118sup1.cif
_cod_data_source_block III
_cod_original_sg_symbol_H-M 'P 21/c'
_cod_database_code 2020929

loop_
_symmetry_equiv_pos_as_xyz
'x, y, z'
'-x, y+1/2, -z+1/2'
'-x, -y, -z'
'x, -y+1/2, z+1/2'

loop_
_atom_site_aniso_label
_atom_site_aniso_U_11
_atom_site_aniso_U_22
_atom_site_aniso_U_33
_atom_site_aniso_U_12
_atom_site_aniso_U_13
_atom_site_aniso_U_23
Rb1 0.0407(4) 0.0287(3) 0.0277(3) -0.0011(2) 0.0006(2) 0.0002(2)
F4 0.044(3) 0.086(3) 0.046(2) 0.009(2) 0.0113(18) 0.0016(18)
O11 0.032(2) 0.039(2) 0.034(2) -0.0015(18) 0.0004(17) -0.0097(16)
O13 0.047(3) 0.031(2) 0.039(2) -0.0084(18) 0.0066(19) -0.0007(17)
O14 0.045(3) 0.033(2) 0.028(2) 0.0004(18) 0.0072(18) -0.0026(16)
C1 0.036(4) 0.030(3) 0.025(3) 0.004(3) 0.000(2) 0.001(2)
C2 0.039(4) 0.040(3) 0.033(3) 0.001(3) -0.001(3) -0.005(2)
C3 0.034(4) 0.051(4) 0.035(3) -0.003(3) -0.001(3) -0.001(3)
C4 0.035(4) 0.048(4) 0.038(3) 0.010(3) 0.004(3) 0.008(3)
C5 0.054(5) 0.042(3) 0.035(3) 0.008(3) 0.006(3) -0.008(3)
C6 0.045(4) 0.033(3) 0.037(3) 0.000(3) 0.000(3) -0.005(2)
C12 0.037(4) 0.027(3) 0.032(3) -0.001(2) -0.001(3) -0.009(2)
C13 0.044(4) 0.024(3) 0.029(3) 0.003(3) 0.004(2) 0.008(2)

loop_
_atom_site_type_symbol
_atom_site_label
_atom_site_fract_x
_atom_site_fract_y
_atom_site_fract_z
_atom_site_U_iso_or_equiv
_atom_site_thermal_displace_type
_atom_site_calc_flag
_atom_site_refinement_flags
_atom_site_occupancy
Rb Rb1 0.56818(3) 0.47364(7) 0.24428(7) 0.0324(2) Uani d . 1.000
F F4 0.9883(2) 0.5090(5) 0.1990(5) 0.0584(16) Uani d . 1.000
O O11 0.7111(2) 0.4808(5) 0.4986(5) 0.0350(12) Uani d . 1.000
O O13 0.5819(2) 0.4066(5) 0.6572(5) 0.0389(14) Uani d . 1.000
O O14 0.5951(2) 0.6396(5) 0.8734(5) 0.0352(14) Uani d . 1.000
C C1 0.7813(3) 0.4990(6) 0.4306(7) 0.0304(19) Uani d . 1.000
C C2 0.8368(4) 0.6086(7) 0.5143(8) 0.0374(19) Uani d . 1.000
C C3 0.9064(4) 0.6096(8) 0.4355(8) 0.040(2) Uani d . 1.000
C C4 0.9192(3) 0.5044(8) 0.2744(8) 0.040(2) Uani d . 1.000
C C5 0.8652(4) 0.3972(8) 0.1876(8) 0.044(2) Uani d . 1.000
C C6 0.7954(4) 0.3956(7) 0.2643(8) 0.0384(19) Uani d . 1.000
C C12 0.6952(3) 0.5806(7) 0.6728(7) 0.0321(19) Uani d . 1.000
C C13 0.6176(4) 0.5380(7) 0.7386(8) 0.0323(19) Uani d . 1.000
H H2 0.82720 0.68290 0.62550 0.0450 Uiso c R 1.000
H H3 0.94520 0.68320 0.49330 0.0480 Uiso c R 1.000
H H5 0.87540 0.32460 0.07570 0.0520 Uiso c R 1.000
H H6 0.75690 0.32350 0.20330 0.0460 Uiso c R 1.000
H H11 0.69980 0.71630 0.64880 0.0380 Uiso c R 1.000
H H12 0.73180 0.54590 0.77750 0.0380 Uiso c R 1.000

loop_
_atom_type_symbol
_atom_type_description
_atom_type_scat_dispersion_real
_atom_type_scat_dispersion_imag
_atom_type_scat_source
C C 0.0033 0.0016 'International Tables Vol C Tables 4.2.6.8 and 6.1.1.4'
H H 0.0000 0.0000 'International Tables Vol C Tables 4.2.6.8 and 6.1.1.4'
O O 0.0106 0.0060 'International Tables Vol C Tables 4.2.6.8 and 6.1.1.4'
Rb Rb -0.9393 2.9676 'International Tables Vol C Tables 4.2.6.8 and 6.1.1.4'
F F 0.0171 0.0103 'International Tables Vol C Tables 4.2.6.8 and 6.1.1.4'

loop_
_geom_angle_atom_site_label_1
_geom_angle_atom_site_label_2
_geom_angle_atom_site_label_3
_geom_angle_site_symmetry_1
_geom_angle_site_symmetry_3
_geom_angle
_geom_angle_publ_flag
O11 Rb1 O13 . . 53.08(10) no
O11 Rb1 O14 . 1_554 109.53(10) no
O11 Rb1 O13 . 3_666 128.81(10) no
O11 Rb1 O14 . 3_666 156.34(9) no
O11 Rb1 O13 . 4_554 93.39(10) no
O11 Rb1 O14 . 4_564 71.72(10) no
O13 Rb1 O14 . 1_554 158.88(10) no
O13 Rb1 O13 . 3_666 82.56(10) no
O13 Rb1 O14 . 3_666 104.98(10) no
O13 Rb1 O13 . 4_554 92.42(10) no
O13 Rb1 O14 . 4_564 81.57(10) no
O13 Rb1 O14 3_666 1_554 105.58(10) no
O14 Rb1 O14 1_554 3_666 93.74(10) no
O13 Rb1 O14 4_554 1_554 101.28(10) no
O14 Rb1 O14 1_554 4_564 81.09(10) no
O13 Rb1 O14 3_666 3_666 43.20(9) no
O13 Rb1 O13 3_666 4_554 114.95(10) no
O13 Rb1 O14 3_666 4_564 78.41(10) no
O13 Rb1 O14 4_554 3_666 77.40(10) no
O14 Rb1 O14 3_666 4_564 117.71(10) no
O13 Rb1 O14 4_554 4_564 164.69(10) no
Rb1 O11 C1 . . 125.2(3) no
Rb1 O11 C12 . . 107.2(3) no
C1 O11 C12 . . 116.8(4) no
Rb1 O13 C13 . . 109.7(3) no
Rb1 O13 Rb1 . 3_666 97.45(11) no
Rb1 O13 Rb1 . 4_555 111.55(12) no
Rb1 O13 C13 3_666 . 98.0(4) no
Rb1 O13 C13 4_555 . 132.8(3) no
Rb1 O13 Rb1 3_666 4_555 98.42(11) no
Rb1 O14 C13 1_556 . 118.8(3) no
Rb1 O14 C13 3_666 . 89.1(4) no
Rb1 O14 C13 4_565 . 112.2(3) no
Rb1 O14 Rb1 1_556 3_666 86.26(9) no
Rb1 O14 Rb1 1_556 4_565 128.80(13) no
Rb1 O14 Rb1 3_666 4_565 91.32(10) no
O11 C1 C2 . . 125.2(5) no
O11 C1 C6 . . 115.2(5) no
C2 C1 C6 . . 119.6(5) no
C1 C2 C3 . . 119.6(5) no
C2 C3 C4 . . 119.7(6) no
F4 C4 C3 . . 118.4(5) no
F4 C4 C5 . . 119.7(5) no
C3 C4 C5 . . 121.9(6) no
C4 C5 C6 . . 119.0(5) no
C1 C6 C5 . . 120.2(6) no
O11 C12 C13 . . 111.2(4) no
O13 C13 O14 . . 126.0(6) no
O13 C13 C12 . . 118.7(5) no
O14 C13 C12 . . 115.3(5) no
C1 C2 H2 . . 120.00 no
C3 C2 H2 . . 120.00 no
C2 C3 H3 . . 120.00 no
C4 C3 H3 . . 120.00 no
C4 C5 H5 . . 120.00 no
C6 C5 H5 . . 121.00 no
C1 C6 H6 . . 120.00 no
C5 C6 H6 . . 120.00 no
O11 C12 H11 . . 109.00 no
O11 C12 H12 . . 109.00 no
C13 C12 H11 . . 109.00 no
C13 C12 H12 . . 109.00 no
H11 C12 H12 . . 108.00 no

loop_
_geom_bond_atom_site_label_1
_geom_bond_atom_site_label_2
_geom_bond_site_symmetry_2
_geom_bond_distance
_geom_bond_publ_flag
Rb1 O11 . 3.058(4) yes
Rb1 O13 . 2.873(3) yes
Rb1 O14 1_554 2.863(4) yes
Rb1 O13 3_666 2.936(4) yes
Rb1 O14 3_666 3.128(4) yes
Rb1 O13 4_554 2.801(4) yes
Rb1 O14 4_564 2.943(4) yes
F4 C4 . 1.364(6) no
O11 C1 . 1.368(6) no
O11 C12 . 1.429(6) no
O13 C13 . 1.259(7) no
O14 C13 . 1.254(7) no
C1 C2 . 1.380(8) no
C1 C6 . 1.390(7) no
C2 C3 . 1.382(10) no
C3 C4 . 1.363(8) no
C4 C5 . 1.360(8) no
C5 C6 . 1.379(10) no
C12 C13 . 1.514(9) no
C2 H2 . 0.9500 no
C3 H3 . 0.9500 no
C5 H5 . 0.9500 no
C6 H6 . 0.9500 no
C12 H11 . 0.9900 no
C12 H12 . 0.9900 no

loop_
_geom_torsion_atom_site_label_1
_geom_torsion_atom_site_label_2
_geom_torsion_atom_site_label_3
_geom_torsion_atom_site_label_4
_geom_torsion_site_symmetry_1
_geom_torsion_site_symmetry_3
_geom_torsion_site_symmetry_4
_geom_torsion
_geom_torsion_publ_flag
O13 Rb1 O11 C1 . . . 173.2(4) no
O13 Rb1 O11 C12 . . . -44.0(3) no
O14 Rb1 O11 C1 1_554 . . -20.5(3) no
O14 Rb1 O11 C12 1_554 . . 122.3(3) no
O13 Rb1 O11 C1 3_666 . . -151.1(3) no
O13 Rb1 O11 C12 3_666 . . -8.4(3) no
O14 Rb1 O11 C1 3_666 . . 148.6(3) no
O14 Rb1 O11 C12 3_666 . . -68.7(4) no
O13 Rb1 O11 C1 4_554 . . 82.7(3) no
O13 Rb1 O11 C12 4_554 . . -134.5(3) no
O14 Rb1 O11 C1 4_564 . . -93.6(3) no
O14 Rb1 O11 C12 4_564 . . 49.1(3) no
O11 Rb1 O13 C13 . . . 51.4(4) no
O11 Rb1 O13 Rb1 . . 3_666 152.73(16) no
O11 Rb1 O13 Rb1 . . 4_555 -105.13(16) no
O14 Rb1 O13 C13 1_554 . . 13.1(5) no
O14 Rb1 O13 Rb1 1_554 . 3_666 114.4(3) no
O14 Rb1 O13 Rb1 1_554 . 4_555 -143.5(2) no
O13 Rb1 O13 C13 3_666 . . -101.3(4) no
O13 Rb1 O13 Rb1 3_666 . 3_666 0.00(10) no
O13 Rb1 O13 Rb1 3_666 . 4_555 102.14(13) no
O14 Rb1 O13 C13 3_666 . . -138.5(4) no
O14 Rb1 O13 Rb1 3_666 . 3_666 -37.25(12) no
O14 Rb1 O13 Rb1 3_666 . 4_555 64.90(14) no
O13 Rb1 O13 C13 4_554 . . 143.9(4) no
O13 Rb1 O13 Rb1 4_554 . 3_666 -114.85(11) no
O13 Rb1 O13 Rb1 4_554 . 4_555 -12.71(13) no
O14 Rb1 O13 C13 4_564 . . -22.0(4) no
O14 Rb1 O13 Rb1 4_564 . 3_666 79.31(11) no
O14 Rb1 O13 Rb1 4_564 . 4_555 -178.55(14) no
O11 Rb1 O14 C13 . 1_554 1_554 88.7(4) no
O11 Rb1 O14 Rb1 . 1_554 4_564 -95.68(16) no
O13 Rb1 O14 C13 . 1_554 1_554 120.5(5) no
O13 Rb1 O14 Rb1 . 1_554 4_564 -64.0(4) no
O11 Rb1 O13 Rb1 . 3_666 3_666 -28.05(16) no
O11 Rb1 O13 C13 . 3_666 3_666 -139.2(3) no
O13 Rb1 O13 Rb1 . 3_666 3_666 0.00(10) no
O13 Rb1 O13 C13 . 3_666 3_666 -111.2(3) no
O11 Rb1 O14 C13 . 3_666 3_666 71.3(4) no
O13 Rb1 O14 C13 . 3_666 3_666 51.2(3) no
O11 Rb1 O13 Rb1 . 4_554 4_554 -129.02(12) no
O11 Rb1 O13 C13 . 4_554 4_554 20.3(5) no
O13 Rb1 O13 Rb1 . 4_554 4_554 177.83(13) no
O13 Rb1 O13 C13 . 4_554 4_554 -32.9(5) no
O11 Rb1 O14 C13 . 4_564 4_564 106.0(4) no
O11 Rb1 O14 Rb1 . 4_564 4_565 -78.18(16) no
O13 Rb1 O14 C13 . 4_564 4_564 159.8(4) no
O13 Rb1 O14 Rb1 . 4_564 4_565 -24.38(16) no
Rb1 O11 C1 C2 . . . 138.1(4) no
Rb1 O11 C1 C6 . . . -42.2(5) no
C12 O11 C1 C2 . . . -1.5(7) no
C12 O11 C1 C6 . . . 178.2(4) no
Rb1 O11 C12 C13 . . . 37.4(4) no
C1 O11 C12 C13 . . . -176.3(4) no
Rb1 O13 C13 O14 . . . 122.7(5) no
Rb1 O13 C13 C12 . . . -57.8(5) no
Rb1 O13 C13 O14 3_666 . . 21.8(6) no
Rb1 O13 C13 C12 3_666 . . -158.7(4) no
Rb1 O13 C13 O14 4_555 . . -87.6(7) no
Rb1 O13 C13 C12 4_555 . . 91.9(5) no
Rb1 O14 C13 O13 1_556 . . 65.0(7) no
Rb1 O14 C13 C12 1_556 . . -114.5(4) no
Rb1 O14 C13 O13 3_666 . . -20.2(6) no
Rb1 O14 C13 C12 3_666 . . 160.3(4) no
Rb1 O14 C13 O13 4_565 . . -111.3(5) no
Rb1 O14 C13 C12 4_565 . . 69.2(5) no
O11 C1 C2 C3 . . . 177.6(5) no
C6 C1 C2 C3 . . . -2.1(8) no
O11 C1 C6 C5 . . . -177.3(5) no
C2 C1 C6 C5 . . . 2.4(8) no
C1 C2 C3 C4 . . . 0.9(8) no
C2 C3 C4 F4 . . . 179.6(5) no
C2 C3 C4 C5 . . . 0.0(9) no
F4 C4 C5 C6 . . . -179.3(5) no
C3 C4 C5 C6 . . . 0.3(9) no
C4 C5 C6 C1 . . . -1.5(8) no
O11 C12 C13 O13 . . . 10.4(7) no
O11 C12 C13 O14 . . . -170.1(4) no

_cod_database_fobs_code 2020929
